data_7233191
loop_
_publ_author_name
'Zhihua Sun'
'Xinqiang Wang'
'Junhua Luo'
'Shuquan Zhang'
'Daqiang Yuan'
'Maochun Hong'

_publ_section_title
;
 Ferroelastic phase transition and switchable dielectric behavior
 associated with ordering of molecular motion in a perovskite-like
 architectured supramolecular cocrystal
;
_journal_name_full 'Journal of Materials Chemistry C'
_journal_page_first 2561
_journal_page_last 2567
_journal_paper_doi 10.1039/C3TC30166D
_journal_volume 1
_journal_year 2013
_chemical_formula_sum 'C18 H22 N4 O6'
_chemical_formula_weight 390.40
_space_group_IT_number 14
_space_group_name_Hall '-P 2ybc'
_space_group_name_H-M_alt 'P 1 21/c 1'
_symmetry_cell_setting monoclinic
_symmetry_space_group_name_H-M 'P 1 21/c 1'
_atom_sites_solution_hydrogens geom
_atom_sites_solution_primary direct
_atom_sites_solution_secondary difmap
_cell_angle_alpha 90.00
_cell_angle_beta 99.593(9)
_cell_angle_gamma 90.00
_cell_formula_units_Z 2
_cell_length_a 9.984(6)
_cell_length_b 8.890(5)
_cell_length_c 10.791(7)
_cell_measurement_reflns_used 2222
_cell_measurement_temperature 293(2)
_cell_measurement_theta_max 27.4971
_cell_measurement_theta_min 2.9858
_cell_volume 944.4(10)
_computing_structure_refinement 'SHELXL-97 (Sheldrick, 1997)'
_computing_structure_solution 'SHELXS-97 (Sheldrick, 1990)'
_diffrn_ambient_temperature 293(2)
_diffrn_measured_fraction_theta_full 0.962
_diffrn_measured_fraction_theta_max 0.962
_diffrn_measurement_device_type 'Mercury CCD'
_diffrn_measurement_method CCD_Profile_fitting
_diffrn_radiation_monochromator graphite
_diffrn_radiation_source 'fine-focus sealed tube'
_diffrn_radiation_type MoK\a
_diffrn_radiation_wavelength 0.71073
_diffrn_reflns_av_R_equivalents 0.0341
_diffrn_reflns_av_sigmaI/netI 0.0314
_diffrn_reflns_limit_h_max 11
_diffrn_reflns_limit_h_min -11
_diffrn_reflns_limit_k_max 10
_diffrn_reflns_limit_k_min -10
_diffrn_reflns_limit_l_max 12
_diffrn_reflns_limit_l_min -12
_diffrn_reflns_number 5754
_diffrn_reflns_theta_full 25.00
_diffrn_reflns_theta_max 25.00
_diffrn_reflns_theta_min 4.04
_diffrn_standards_decay_% 2
_diffrn_standards_interval_count 0
_diffrn_standards_interval_time 120
_diffrn_standards_number 0
_exptl_absorpt_coefficient_mu 0.105
_exptl_absorpt_correction_T_max 0.9703
_exptl_absorpt_correction_T_min 0.9574
_exptl_absorpt_correction_type multi-scan
_exptl_crystal_colour yellow
_exptl_crystal_density_diffrn 1.373
_exptl_crystal_density_method 'not measured'
_exptl_crystal_description block
_exptl_crystal_F_000 412
_exptl_crystal_size_max 0.42
_exptl_crystal_size_mid 0.37
_exptl_crystal_size_min 0.29
_refine_diff_density_max 0.168
_refine_diff_density_min -0.202
_refine_diff_density_rms 0.030
_refine_ls_extinction_method none
_refine_ls_goodness_of_fit_ref 1.068
_refine_ls_hydrogen_treatment constr
_refine_ls_matrix_type full
_refine_ls_number_parameters 154
_refine_ls_number_reflns 1604
_refine_ls_number_restraints 0
_refine_ls_restrained_S_all 1.068
_refine_ls_R_factor_all 0.0569
_refine_ls_R_factor_gt 0.0461
_refine_ls_shift/su_max 0.000
_refine_ls_shift/su_mean 0.000
_refine_ls_structure_factor_coef Fsqd
_refine_ls_weighting_details 'calc w=1/[\s^2^(Fo^2^)+(0.0906P)^2^+0.0000P] where P=(Fo^2^+2Fc^2^)/3'
_refine_ls_weighting_scheme calc
_refine_ls_wR_factor_gt 0.1303
_refine_ls_wR_factor_ref 0.1390
_reflns_number_gt 1214
_reflns_number_total 1604
_reflns_threshold_expression >2sigma(I)
_cod_data_source_file 1000001.cif
_cod_data_source_block PCOD1000001
_cod_original_sg_symbol_H-M P21/c
_cod_database_code 7233191

loop_
_symmetry_equiv_pos_as_xyz
'x, y, z'
'-x, y+1/2, -z+1/2'
'-x, -y, -z'
'x, -y-1/2, z-1/2'

loop_
_atom_site_label
_atom_site_type_symbol
_atom_site_fract_x
_atom_site_fract_y
_atom_site_fract_z
_atom_site_U_iso_or_equiv
_atom_site_adp_type
_atom_site_occupancy
_atom_site_symmetry_multiplicity
_atom_site_calc_flag
_atom_site_refinement_flags
_atom_site_disorder_assembly
_atom_site_disorder_group
O1 O 0.88996(12) 0.01963(14) 0.63701(11) 0.0728(4) Uani 1 1 d . . .
H1A H 0.8835 0.0251 0.7181 0.087 Uiso 1 1 d R . .
O2 O 0.39055(15) -0.19277(18) 0.25307(14) 0.0963(6) Uani 1 1 d . . .
O3 O 0.38101(17) -0.3503(2) 0.40201(16) 0.1156(7) Uani 1 1 d . . .
N1 N 0.43373(16) -0.2439(2) 0.35668(16) 0.0732(5) Uani 1 1 d . . .
N2 N -0.05040(12) -0.49208(12) 0.38254(11) 0.0494(4) Uani 1 1 d . . .
C1 C 0.55494(15) -0.17567(18) 0.42993(14) 0.0534(4) Uani 1 1 d . . .
C2 C 0.59230(17) -0.2183(2) 0.55334(15) 0.0586(5) Uani 1 1 d . . .
H2 H 0.5429 -0.2911 0.5882 0.070 Uiso 1 1 calc R . .
C3 C 0.70366(16) -0.15178(18) 0.62449(14) 0.0550(4) Uani 1 1 d . . .
H3 H 0.7283 -0.1783 0.7086 0.066 Uiso 1 1 calc R . .
C4 C 0.77960(16) -0.04571(17) 0.57236(14) 0.0513(4) Uani 1 1 d . . .
C5 C 0.7403(2) -0.00619(18) 0.44626(16) 0.0627(5) Uani 1 1 d . . .
H5 H 0.7911 0.0637 0.4098 0.075 Uiso 1 1 calc R . .
C6 C 0.62742(18) -0.06970(19) 0.37587(15) 0.0598(5) Uani 1 1 d . . .
H6 H 0.6002 -0.0414 0.2925 0.072 Uiso 1 1 calc R . .
C7 C 0.0997(3) -0.4585(5) 0.3996(3) 0.0675(9) Uani 0.50 1 d P . .
H7A H 0.1138 -0.3591 0.3695 0.081 Uiso 0.50 1 d PR . .
H7B H 0.1435 -0.5291 0.3521 0.081 Uiso 0.50 1 d PR . .
C8 C 0.1601(4) -0.4701(5) 0.5406(3) 0.0692(10) Uani 0.50 1 d P . .
H8A H 0.2028 -0.3767 0.5690 0.083 Uiso 0.50 1 d PR . .
H8B H 0.2198 -0.5673 0.5562 0.083 Uiso 0.50 1 d PR . .
C9 C -0.1165(5) -0.3882(5) 0.4517(3) 0.0800(12) Uani 0.50 1 d P . .
H9A H -0.2114 -0.4123 0.4422 0.096 Uiso 0.50 1 d PR . .
H9B H -0.1079 -0.2887 0.4194 0.096 Uiso 0.50 1 d PR . .
C10 C -0.0547(5) -0.3958(5) 0.5921(3) 0.0802(12) Uani 0.50 1 d P . .
H10A H -0.1244 -0.4153 0.6415 0.096 Uiso 0.50 1 d PR . .
H10B H -0.0152 -0.2997 0.6170 0.096 Uiso 0.50 1 d PR . .
C11 C -0.0640(4) -0.6467(4) 0.4277(3) 0.0688(10) Uani 0.50 1 d P . .
H11A H -0.0148 -0.7150 0.3830 0.083 Uiso 0.50 1 d PR . .
H11B H -0.1579 -0.6757 0.4128 0.083 Uiso 0.50 1 d PR . .
C12 C -0.0068(5) -0.6550(4) 0.5693(3) 0.0745(11) Uani 0.50 1 d P . .
H12A H 0.0857 -0.7202 0.5828 0.089 Uiso 0.50 1 d PR . .
H12B H -0.0777 -0.6847 0.6145 0.089 Uiso 0.50 1 d PR . .

loop_
_atom_site_aniso_label
_atom_site_aniso_U_11
_atom_site_aniso_U_22
_atom_site_aniso_U_33
_atom_site_aniso_U_23
_atom_site_aniso_U_13
_atom_site_aniso_U_12
O1 0.0697(9) 0.0947(9) 0.0516(8) -0.0053(6) 0.0026(6) -0.0258(6)
O2 0.0755(10) 0.1412(14) 0.0624(9) -0.0283(9) -0.0174(7) 0.0159(8)
O3 0.0989(13) 0.1460(16) 0.0978(12) -0.0255(11) 0.0049(9) -0.0561(11)
N1 0.0613(10) 0.0985(12) 0.0570(10) -0.0300(9) 0.0015(8) 0.0051(9)
N2 0.0446(8) 0.0504(7) 0.0493(8) 0.0022(5) -0.0037(6) 0.0058(5)
C1 0.0466(9) 0.0641(10) 0.0469(9) -0.0181(7) -0.0001(7) 0.0089(7)
C2 0.0553(10) 0.0717(10) 0.0492(10) -0.0048(8) 0.0095(7) -0.0061(7)
C3 0.0565(10) 0.0691(10) 0.0373(8) 0.0011(7) 0.0016(7) 0.0006(7)
C4 0.0535(9) 0.0560(9) 0.0425(9) -0.0066(7) 0.0023(7) 0.0000(6)
C5 0.0836(13) 0.0557(9) 0.0477(10) 0.0005(7) 0.0075(9) -0.0067(8)
C6 0.0763(11) 0.0596(9) 0.0388(8) -0.0036(7) -0.0037(8) 0.0131(8)
C7 0.055(2) 0.088(3) 0.056(2) 0.0074(18) -0.0033(16) -0.0151(18)
C8 0.054(2) 0.093(3) 0.057(2) 0.0015(18) -0.0032(17) -0.0145(17)
C9 0.090(3) 0.090(3) 0.053(2) -0.0006(19) -0.006(2) 0.048(3)
C10 0.088(3) 0.092(3) 0.055(2) -0.0029(19) -0.0059(19) 0.048(2)
C11 0.075(3) 0.0583(19) 0.064(2) 0.0056(16) -0.0133(18) -0.0144(17)
C12 0.087(3) 0.062(2) 0.065(2) 0.0173(17) -0.013(2) -0.0132(19)

loop_
_atom_type_symbol
_atom_type_description
_atom_type_scat_dispersion_real
_atom_type_scat_dispersion_imag
_atom_type_scat_source
C C 0.0033 0.0016 'International Tables Vol C Tables 4.2.6.8 and 6.1.1.4'
H H 0.0000 0.0000 'International Tables Vol C Tables 4.2.6.8 and 6.1.1.4'
N N 0.0061 0.0033 'International Tables Vol C Tables 4.2.6.8 and 6.1.1.4'
O O 0.0106 0.0060 'International Tables Vol C Tables 4.2.6.8 and 6.1.1.4'

loop_
_geom_angle_atom_site_label_1
_geom_angle_atom_site_label_2
_geom_angle_atom_site_label_3
_geom_angle
_geom_angle_site_symmetry_1
_geom_angle_site_symmetry_3
C4 O1 H1A 110.4 . .
O2 N1 O3 123.07(18) . .
O2 N1 C1 118.45(19) . .
O3 N1 C1 118.48(18) . .
C9 N2 C10 137.7(2) . 3_546
C9 N2 C11 110.9(3) . .
C10 N2 C11 52.8(3) 3_546 .
C9 N2 C12 55.1(3) . 3_546
C10 N2 C12 108.5(3) 3_546 3_546
C11 N2 C12 139.2(2) . 3_546
C9 N2 C7 110.3(3) . .
C10 N2 C7 55.7(3) 3_546 .
C11 N2 C7 106.8(2) . .
C12 N2 C7 57.8(2) 3_546 .
C9 N2 C8 54.2(3) . 3_546
C10 N2 C8 108.2(3) 3_546 3_546
C11 N2 C8 59.9(3) . 3_546
C12 N2 C8 105.9(3) 3_546 3_546
C7 N2 C8 140.3(2) . 3_546
C2 C1 C6 121.50(15) . .
C2 C1 N1 118.41(17) . .
C6 C1 N1 120.08(16) . .
C3 C2 C1 119.08(16) . .
C3 C2 H2 120.5 . .
C1 C2 H2 120.5 . .
C2 C3 C4 120.78(14) . .
C2 C3 H3 119.6 . .
C4 C3 H3 119.6 . .
O1 C4 C3 122.92(14) . .
O1 C4 C5 118.23(15) . .
C3 C4 C5 118.85(15) . .
C6 C5 C4 120.51(16) . .
C6 C5 H5 119.7 . .
C4 C5 H5 119.7 . .
C5 C6 C1 119.26(15) . .
C5 C6 H6 120.4 . .
C1 C6 H6 120.4 . .
C10 C7 C12 114.3(3) 3_546 3_546
C10 C7 N2 59.6(2) 3_546 .
C12 C7 N2 60.3(2) 3_546 .
C10 C7 C8 87.2(3) 3_546 .
C12 C7 C8 88.8(3) 3_546 .
N2 C7 C8 108.9(3) . .
C10 C7 H7A 162.6 3_546 .
C12 C7 H7A 64.6 3_546 .
N2 C7 H7A 109.8 . .
C8 C7 H7A 109.9 . .
C10 C7 H7B 66.6 3_546 .
C12 C7 H7B 161.0 3_546 .
N2 C7 H7B 109.7 . .
C8 C7 H7B 110.1 . .
H7A C7 H7B 108.4 . .
C9 C8 C11 114.3(3) 3_546 3_546
C9 C8 N2 59.1(2) 3_546 3_546
C11 C8 N2 58.5(2) 3_546 3_546
C9 C8 C7 92.6(3) 3_546 .
C11 C8 C7 91.1(3) 3_546 .
N2 C8 C7 110.8(2) 3_546 .
C9 C8 C10 49.6(2) 3_546 3_546
C11 C8 C10 107.1(2) 3_546 3_546
N2 C8 C10 85.3(2) 3_546 3_546
C7 C8 C10 43.0(2) . 3_546
C9 C8 H8A 157.7 3_546 .
C11 C8 H8A 66.0 3_546 .
N2 C8 H8A 109.8 3_546 .
C7 C8 H8A 109.7 . .
C10 C8 H8A 152.7 3_546 .
C9 C8 H8B 52.9 3_546 .
C11 C8 H8B 155.2 3_546 .
N2 C8 H8B 99.9 3_546 .
C7 C8 H8B 109.4 . .
C10 C8 H8B 80.9 3_546 .
H8A C8 H8B 116.9 . .
C8 C9 C12 126.6(3) 3_546 3_546
C8 C9 N2 66.7(2) 3_546 .
C12 C9 N2 65.0(3) 3_546 .
C8 C9 C10 88.8(3) 3_546 .
C12 C9 C10 87.2(3) 3_546 .
N2 C9 C10 110.2(3) . .
C8 C9 H9A 58.1 3_546 .
C12 C9 H9A 163.9 3_546 .
N2 C9 H9A 109.6 . .
C10 C9 H9A 108.8 . .
C8 C9 H9B 159.8 3_546 .
C12 C9 H9B 62.3 3_546 .
N2 C9 H9B 109.3 . .
C10 C9 H9B 110.7 . .
H9A C9 H9B 108.3 . .
C11 C10 C7 127.0(3) 3_546 3_546
C11 C10 N2 64.9(2) 3_546 3_546
C7 C10 N2 64.7(2) 3_546 3_546
C11 C10 C9 93.0(4) 3_546 .
C7 C10 C9 91.3(3) 3_546 .
N2 C10 C9 112.1(3) 3_546 .
C11 C10 C12 50.6(3) 3_546 3_546
C7 C10 C12 114.9(3) 3_546 3_546
N2 C10 C12 90.1(2) 3_546 3_546
C9 C10 C12 42.4(2) . 3_546
C11 C10 C8 116.0(3) 3_546 3_546
C7 C10 C8 49.8(2) 3_546 3_546
N2 C10 C8 90.2(3) 3_546 3_546
C9 C10 C8 41.6(2) . 3_546
C12 C10 C8 73.39(19) 3_546 3_546
C11 C10 H10A 155.8 3_546 .
C7 C10 H10A 61.3 3_546 .
N2 C10 H10A 110.0 3_546 .
C9 C10 H10A 110.2 . .
C12 C10 H10A 152.1 3_546 .
C8 C10 H10A 86.9 3_546 .
C11 C10 H10B 56.1 3_546 .
C7 C10 H10B 160.2 3_546 .
N2 C10 H10B 108.1 3_546 .
C9 C10 H10B 108.4 . .
C12 C10 H10B 82.6 3_546 .
C8 C10 H10B 149.9 3_546 .
H10A C10 H10B 107.9 . .
C10 C11 N2 62.4(2) 3_546 .
C10 C11 C8 118.5(3) 3_546 3_546
N2 C11 C8 61.6(2) . 3_546
C10 C11 C12 88.9(3) 3_546 .
N2 C11 C12 109.5(2) . .
C8 C11 C12 87.3(3) 3_546 .
C10 C11 H11A 62.8 3_546 .
N2 C11 H11A 109.9 . .
C8 C11 H11A 163.3 3_546 .
C12 C11 H11A 109.4 . .
C10 C11 H11B 161.0 3_546 .
N2 C11 H11B 109.7 . .
C8 C11 H11B 65.0 3_546 .
C12 C11 H11B 110.1 . .
H11A C11 H11B 108.2 . .
C9 C12 C7 118.7(3) 3_546 3_546
C9 C12 N2 59.9(2) 3_546 3_546
C7 C12 N2 61.9(2) 3_546 3_546
C9 C12 C11 90.9(3) 3_546 .
C7 C12 C11 92.9(3) 3_546 .
N2 C12 C11 111.2(2) 3_546 .
C9 C12 C10 50.5(2) 3_546 3_546
C7 C12 C10 110.3(2) 3_546 3_546
N2 C12 C10 87.1(2) 3_546 3_546
C11 C12 C10 40.5(2) . 3_546
C9 C12 H12A 52.4 3_546 .
C7 C12 H12A 155.5 3_546 .
N2 C12 H12A 98.9 3_546 .
C11 C12 H12A 109.0 . .
C10 C12 H12A 81.8 3_546 .
C9 C12 H12B 159.5 3_546 .
C7 C12 H12B 61.3 3_546 .
N2 C12 H12B 109.7 3_546 .
C11 C12 H12B 109.5 . .
C10 C12 H12B 150.0 3_546 .
H12A C12 H12B 118.1 . .

loop_
_geom_bond_atom_site_label_1
_geom_bond_atom_site_label_2
_geom_bond_distance
_geom_bond_site_symmetry_2
O1 C4 1.335(2) .
O1 H1A 0.8893 .
O2 N1 1.217(2) .
O3 N1 1.224(2) .
N1 C1 1.462(2) .
N2 C9 1.418(4) .
N2 C10 1.440(4) 3_546
N2 C11 1.472(3) .
N2 C12 1.486(4) 3_546
N2 C7 1.509(4) .
N2 C8 1.518(4) 3_546
C1 C2 1.375(2) .
C1 C6 1.376(3) .
C2 C3 1.375(2) .
C2 H2 0.9300 .
C3 C4 1.387(2) .
C3 H3 0.9300 .
C4 C5 1.397(2) .
C5 C6 1.371(2) .
C5 H5 0.9300 .
C6 H6 0.9300 .
C7 C10 1.379(6) 3_546
C7 C12 1.448(6) 3_546
C7 C8 1.544(5) .
C7 H7A 0.9599 .
C7 H7B 0.9599 .
C8 C9 1.340(6) 3_546
C8 C11 1.492(6) 3_546
C8 N2 1.518(4) 3_546
C8 C10 2.019(6) 3_546
C8 H8A 0.9601 .
C8 H8B 1.0472 .
C9 C8 1.340(6) 3_546
C9 C12 1.345(6) 3_546
C9 C10 1.539(5) .
C9 H9A 0.9600 .
C9 H9B 0.9599 .
C10 C11 1.295(6) 3_546
C10 C7 1.379(6) 3_546
C10 N2 1.440(4) 3_546
C10 C12 1.993(6) 3_546
C10 C8 2.019(6) 3_546
C10 H10A 0.9600 .
C10 H10B 0.9600 .
C11 C10 1.295(6) 3_546
C11 C8 1.492(6) 3_546
C11 C12 1.541(5) .
C11 H11A 0.9600 .
C11 H11B 0.9600 .
C12 C9 1.345(6) 3_546
C12 C7 1.448(6) 3_546
C12 N2 1.486(4) 3_546
C12 C10 1.993(6) 3_546
C12 H12A 1.0794 .
C12 H12B 0.9600 .

loop_
_geom_hbond_atom_site_label_D
_geom_hbond_atom_site_label_H
_geom_hbond_atom_site_label_A
_geom_hbond_distance_DH
_geom_hbond_distance_HA
_geom_hbond_distance_DA
_geom_hbond_angle_DHA
_geom_hbond_site_symmetry_A
O1 H1A N2 0.89 1.81 2.629(2) 151.7 4_656
